data_7019519
loop_
_publ_author_name
'Kameo, Hajime'
'Ishii, Sho'
'Nakazawa, Hiroshi'

_publ_section_title
;
 Synthesis of iridium complexes bearing {o-(Ph(2)P)C(6)H(4)}(3)E type (E =
 Si, Ge, and Sn) ligand and evaluation of electron donating ability of
 group 14 elements E.
;
_journal_issue 27
_journal_name_full 'Dalton transactions (Cambridge, England : 2003)'
_journal_page_first 8290
_journal_page_last 8296
_journal_paper_doi 10.1039/c2dt30546a
_journal_volume 41
_journal_year 2012
_chemical_formula_moiety 'C55 H43 O P3 Rh Si, B F4, C H2 Cl2'
_chemical_formula_sum 'C56 H45 B Cl2 F4 O P3 Rh Si'
_chemical_formula_weight 1115.54
_space_group_IT_number 14
_symmetry_cell_setting monoclinic
_symmetry_Int_Tables_number 14
_symmetry_space_group_name_Hall '-P 2yn'
_symmetry_space_group_name_H-M 'P 1 21/n 1'
_cell_angle_alpha 90.00
_cell_angle_beta 93.974(2)
_cell_angle_gamma 90.00
_cell_formula_units_Z 4
_cell_length_a 14.230(3)
_cell_length_b 18.674(3)
_cell_length_c 18.420(3)
_cell_measurement_reflns_used 14852
_cell_measurement_temperature 200(2)
_cell_measurement_theta_max 27.4835
_cell_measurement_theta_min 4.1250
_cell_volume 4883.0(15)
_computing_cell_refinement CrystalClear
_computing_data_collection 'CrystalClear (Rigaku, 2001)'
_computing_molecular_graphics 'Ortep-3 for Windows (Farrugia, 1997)'
_computing_publication_material SHELXL97
_computing_structure_refinement 'SHELXL-97 (Sheldrick, 1997)'
_computing_structure_solution 'SIR97 (Altomare <i>et al.</i>, 1999)'
_diffrn_ambient_temperature 200(2)
_diffrn_detector_area_resol_mean 7.32
_diffrn_measured_fraction_theta_full 0.973
_diffrn_measured_fraction_theta_max 0.973
_diffrn_measurement_details
;
scan:
Number of images: 600
Slice: -80.0000 - 100.000
Image width: 0.3000
Exp time: 5.0000
Rotation axis: Phi
Omega: 0.0000
Chi: 0.0000
Phi: 0.0000
XTD: 45.1816
2theta: 19.8037
scan:
Number of images: 160
Slice: -20.0000 - 28.0000
Image width: 0.3000
Exp time: 5.0000
Rotation axis: Omega
Omega: 0.0000
Chi: 90.0000
Phi: 0.0000
XTD: 45.1816
2theta: 19.8037
scan:
Number of images: 160
Slice: -20.0000 - 28.0000
Image width: 0.3000
Exp time: 5.0000
Rotation axis: Omega
Omega: 0.0000
Chi: 90.0000
Phi: 90.0000
XTD: 45.1816
2theta: 19.8037
scan:
Number of images: 160
Slice: -20.0000 - 28.0000
Image width: 0.3000
Exp time: 5.0000
Rotation axis: Omega
Omega: 0.0000
Chi: 90.0000
Phi: 180.0000
XTD: 45.1816
2theta: 19.8037
scan:
Number of images: 160
Slice: -20.0000 - 28.0000
Image width: 0.3000
Exp time: 5.0000
Rotation axis: Omega
Omega: 0.0000
Chi: 90.0000
Phi: 270.0000
XTD: 45.1816
2theta: 19.8037

;
_diffrn_measurement_device 'Mercury CCD (2x2 bin mode)'
_diffrn_measurement_device_details 'AFC7: Eulerian 3-circle'
_diffrn_measurement_device_type 'Rigaku/MSC Mercury CCD'
_diffrn_measurement_method '\w or \f'
_diffrn_radiation_detector CCD
_diffrn_radiation_monochromator 'Graphite Monochromator'
_diffrn_radiation_source 'Rotating Anode'
_diffrn_radiation_type MoK\a
_diffrn_radiation_wavelength 0.71070
_diffrn_reflns_av_R_equivalents 0.0449
_diffrn_reflns_av_sigmaI/netI 0.0377
_diffrn_reflns_limit_h_max 18
_diffrn_reflns_limit_h_min -16
_diffrn_reflns_limit_k_max 24
_diffrn_reflns_limit_k_min -18
_diffrn_reflns_limit_l_max 23
_diffrn_reflns_limit_l_min -20
_diffrn_reflns_number 38301
_diffrn_reflns_reduction_process 'Lp corrections applied'
_diffrn_reflns_theta_full 27.48
_diffrn_reflns_theta_max 27.48
_diffrn_reflns_theta_min 4.13
_diffrn_source_current 250.0000
_diffrn_source_power 15.0000
_diffrn_source_voltage 60.0000
_exptl_absorpt_coefficient_mu 0.639
_exptl_absorpt_correction_T_max 0.9388
_exptl_absorpt_correction_T_min 0.8565
_exptl_absorpt_correction_type multi-scan
_exptl_absorpt_process_details '(Jacobson, 1998)'
_exptl_crystal_colour Colorless
_exptl_crystal_density_diffrn 1.517
_exptl_crystal_density_method 'not measured'
_exptl_crystal_description Platelet
_exptl_crystal_F_000 2272
_exptl_crystal_preparation 'mounted on the CryoLoop with Palaton oil and placed in N2 stream at 200(2) K'
_exptl_crystal_size_max 0.25
_exptl_crystal_size_mid 0.25
_exptl_crystal_size_min 0.10
_refine_diff_density_max 0.915
_refine_diff_density_min -0.822
_refine_diff_density_rms 0.121
_refine_ls_extinction_method none
_refine_ls_goodness_of_fit_ref 1.189
_refine_ls_hydrogen_treatment mixed
_refine_ls_matrix_type full
_refine_ls_number_parameters 626
_refine_ls_number_reflns 10903
_refine_ls_number_restraints 0
_refine_ls_restrained_S_all 1.189
_refine_ls_R_factor_all 0.0590
_refine_ls_R_factor_gt 0.0498
_refine_ls_shift/su_max 0.001
_refine_ls_shift/su_mean 0.000
_refine_ls_structure_factor_coef Fsqd
_refine_ls_weighting_details 'calc w=1/[\s^2^(Fo^2^)+(0.0541P)^2^+11.9946P] where P=(Fo^2^+2Fc^2^)/3'
_refine_ls_weighting_scheme calc
_refine_ls_wR_factor_gt 0.1153
_refine_ls_wR_factor_ref 0.1363
_reflns_number_gt 10114
_reflns_number_total 10903
_reflns_threshold_expression >2sigma(I)
_cod_data_source_file c2dt30546a.txt
_cod_data_source_block 4
_cod_depositor_comments
;
The following automatic conversions were performed:

'_exptl_absorpt_correction_type' value 'Multi-scan' changed to
'multi-scan' according to
/home/saulius/struct/CIF-dictionaries/cif_core.dic dictionary named
'cif_core.dic' version 2.4.1 from 2010-06-29.

Automatic conversion script
Id: cif_fix_values 1891 2012-01-12 08:04:46Z andrius 
;
_cod_original_cell_volume 4882.9(15)
_cod_original_sg_symbol_H-M P21/n
_cod_database_code 7019519

loop_
_symmetry_equiv_pos_as_xyz
'x, y, z'
'-x+1/2, y+1/2, -z+1/2'
'-x, -y, -z'
'x-1/2, -y-1/2, z-1/2'

loop_
_atom_site_label
_atom_site_type_symbol
_atom_site_fract_x
_atom_site_fract_y
_atom_site_fract_z
_atom_site_U_iso_or_equiv
_atom_site_adp_type
_atom_site_occupancy
_atom_site_symmetry_multiplicity
_atom_site_calc_flag
_atom_site_refinement_flags
Rh1 Rh 0.997648(17) 0.263343(12) 0.789784(14) 0.01336(8) Uani 1 1 d .
H1RH H 0.961(4) 0.227(3) 0.862(3) 0.039(14) Uiso 1 1 d .
C1 C 1.1284(3) 0.23032(19) 0.8183(2) 0.0246(8) Uani 1 1 d .
O1 O 1.1971(2) 0.20670(18) 0.8399(2) 0.0501(9) Uani 1 1 d .
Si1 Si 0.83961(6) 0.29413(5) 0.76717(5) 0.01479(18) Uani 1 1 d .
P1 P 0.94135(6) 0.15244(4) 0.74764(5) 0.01549(17) Uani 1 1 d .
C2 C 0.7677(2) 0.21068(18) 0.77454(17) 0.0169(6) Uani 1 1 d .
C3 C 0.6719(2) 0.2067(2) 0.7869(2) 0.0231(7) Uani 1 1 d .
H3 H 0.6386 0.2492 0.7971 0.028 Uiso 1 1 calc R
C4 C 0.6247(3) 0.1412(2) 0.7846(2) 0.0288(8) Uani 1 1 d .
H4 H 0.5596 0.1393 0.7929 0.035 Uiso 1 1 calc R
C5 C 0.6731(3) 0.0788(2) 0.7702(2) 0.0289(8) Uani 1 1 d .
H5 H 0.6408 0.0343 0.7684 0.035 Uiso 1 1 calc R
C6 C 0.7678(3) 0.0810(2) 0.7584(2) 0.0246(7) Uani 1 1 d .
H6 H 0.8005 0.0381 0.7485 0.030 Uiso 1 1 calc R
C7 C 0.8152(2) 0.14643(18) 0.76108(19) 0.0187(7) Uani 1 1 d .
C8 C 0.9912(2) 0.07543(17) 0.7994(2) 0.0201(7) Uani 1 1 d .
C9 C 1.0242(3) 0.08399(19) 0.8712(2) 0.0246(7) Uani 1 1 d .
H9 H 1.0281 0.1306 0.8918 0.030 Uiso 1 1 calc R
C10 C 1.0518(3) 0.0250(2) 0.9135(2) 0.0308(9) Uani 1 1 d .
H10 H 1.0750 0.0316 0.9626 0.037 Uiso 1 1 calc R
C11 C 1.0458(3) -0.0431(2) 0.8845(3) 0.0384(10) Uani 1 1 d .
H11 H 1.0637 -0.0834 0.9138 0.046 Uiso 1 1 calc R
C12 C 1.0132(3) -0.0522(2) 0.8120(3) 0.0344(9) Uani 1 1 d .
H12 H 1.0095 -0.0990 0.7916 0.041 Uiso 1 1 calc R
C13 C 0.9862(3) 0.00635(19) 0.7697(2) 0.0273(8) Uani 1 1 d .
H13 H 0.9642 -0.0003 0.7203 0.033 Uiso 1 1 calc R
C14 C 0.9474(2) 0.12834(18) 0.65242(19) 0.0190(7) Uani 1 1 d .
C15 C 0.8746(3) 0.14727(19) 0.6023(2) 0.0245(7) Uani 1 1 d .
H15 H 0.8201 0.1700 0.6184 0.029 Uiso 1 1 calc R
C16 C 0.8805(3) 0.1334(2) 0.5286(2) 0.0295(8) Uani 1 1 d .
H16 H 0.8306 0.1472 0.4945 0.035 Uiso 1 1 calc R
C17 C 0.9595(3) 0.0994(2) 0.5051(2) 0.0321(9) Uani 1 1 d .
H17 H 0.9632 0.0888 0.4549 0.039 Uiso 1 1 calc R
C18 C 1.0329(3) 0.0808(2) 0.5547(2) 0.0321(9) Uani 1 1 d .
H18 H 1.0872 0.0577 0.5385 0.039 Uiso 1 1 calc R
C19 C 1.0276(3) 0.09557(19) 0.6278(2) 0.0242(7) Uani 1 1 d .
H19 H 1.0787 0.0834 0.6615 0.029 Uiso 1 1 calc R
P2 P 1.01662(6) 0.32359(4) 0.67622(5) 0.01651(17) Uani 1 1 d .
C20 C 0.8222(2) 0.32698(18) 0.6713(2) 0.0205(7) Uani 1 1 d .
C21 C 0.7310(3) 0.3387(2) 0.6370(2) 0.0321(9) Uani 1 1 d .
H21 H 0.6771 0.3298 0.6632 0.038 Uiso 1 1 calc R
C22 C 0.7199(3) 0.3627(3) 0.5668(3) 0.0453(12) Uani 1 1 d .
H22 H 0.6583 0.3688 0.5443 0.054 Uiso 1 1 calc R
C23 C 0.7970(3) 0.3780(3) 0.5285(3) 0.0435(11) Uani 1 1 d .
H23 H 0.7884 0.3955 0.4801 0.052 Uiso 1 1 calc R
C24 C 0.8876(3) 0.3681(2) 0.5603(2) 0.0308(9) Uani 1 1 d .
H24 H 0.9407 0.3796 0.5341 0.037 Uiso 1 1 calc R
C25 C 0.9003(2) 0.34085(19) 0.6314(2) 0.0207(7) Uani 1 1 d .
C26 C 1.0865(3) 0.27399(18) 0.6121(2) 0.0232(7) Uani 1 1 d .
C27 C 1.0577(3) 0.2613(2) 0.5395(2) 0.0290(8) Uani 1 1 d .
H27 H 0.9962 0.2748 0.5212 0.035 Uiso 1 1 calc R
C28 C 1.1192(4) 0.2288(2) 0.4936(3) 0.0418(12) Uani 1 1 d .
H28 H 1.0994 0.2207 0.4440 0.050 Uiso 1 1 calc R
C29 C 1.2080(4) 0.2084(2) 0.5196(3) 0.0440(12) Uani 1 1 d .
H29 H 1.2496 0.1870 0.4878 0.053 Uiso 1 1 calc R
C30 C 1.2371(3) 0.2190(2) 0.5928(3) 0.0367(10) Uani 1 1 d .
H30 H 1.2983 0.2043 0.6107 0.044 Uiso 1 1 calc R
C31 C 1.1770(3) 0.25105(19) 0.6398(2) 0.0281(8) Uani 1 1 d .
H31 H 1.1965 0.2575 0.6898 0.034 Uiso 1 1 calc R
C32 C 1.0749(2) 0.41158(18) 0.6755(2) 0.0200(7) Uani 1 1 d .
C33 C 1.0261(3) 0.4733(2) 0.6532(2) 0.0289(8) Uani 1 1 d .
H33 H 0.9602 0.4711 0.6409 0.035 Uiso 1 1 calc R
C34 C 1.0736(4) 0.5383(2) 0.6490(3) 0.0377(10) Uani 1 1 d .
H34 H 1.0401 0.5801 0.6331 0.045 Uiso 1 1 calc R
C35 C 1.1689(4) 0.5423(2) 0.6677(2) 0.0406(11) Uani 1 1 d .
H35 H 1.2012 0.5865 0.6642 0.049 Uiso 1 1 calc R
C36 C 1.2171(3) 0.4818(2) 0.6916(2) 0.0367(10) Uani 1 1 d .
H36 H 1.2827 0.4848 0.7051 0.044 Uiso 1 1 calc R
C37 C 1.1712(3) 0.4166(2) 0.6960(2) 0.0268(8) Uani 1 1 d .
H37 H 1.2051 0.3754 0.7131 0.032 Uiso 1 1 calc R
P3 P 0.99714(6) 0.35516(4) 0.87498(5) 0.01541(17) Uani 1 1 d .
C38 C 0.8072(2) 0.36660(17) 0.83204(18) 0.0168(6) Uani 1 1 d .
C39 C 0.7155(2) 0.39390(19) 0.8366(2) 0.0224(7) Uani 1 1 d .
H39 H 0.6655 0.3768 0.8044 0.027 Uiso 1 1 calc R
C40 C 0.6978(3) 0.44564(19) 0.8880(2) 0.0241(7) Uani 1 1 d .
H40 H 0.6357 0.4638 0.8906 0.029 Uiso 1 1 calc R
C41 C 0.7699(3) 0.47099(19) 0.9355(2) 0.0248(7) Uani 1 1 d .
H41 H 0.7571 0.5065 0.9705 0.030 Uiso 1 1 calc R
C42 C 0.8610(3) 0.44471(19) 0.9324(2) 0.0232(7) Uani 1 1 d .
H42 H 0.9103 0.4613 0.9656 0.028 Uiso 1 1 calc R
C43 C 0.8794(2) 0.39346(17) 0.87959(19) 0.0181(6) Uani 1 1 d .
C44 C 1.0783(2) 0.42971(17) 0.86817(19) 0.0179(6) Uani 1 1 d .
C45 C 1.0487(3) 0.49997(19) 0.8564(2) 0.0258(8) Uani 1 1 d .
H45 H 0.9834 0.5109 0.8499 0.031 Uiso 1 1 calc R
C46 C 1.1160(3) 0.5545(2) 0.8541(3) 0.0328(9) Uani 1 1 d .
H46 H 1.0961 0.6026 0.8466 0.039 Uiso 1 1 calc R
C47 C 1.2107(3) 0.5389(2) 0.8625(2) 0.0315(9) Uani 1 1 d .
H47 H 1.2558 0.5763 0.8619 0.038 Uiso 1 1 calc R
C48 C 1.2399(3) 0.4691(2) 0.8717(2) 0.0279(8) Uani 1 1 d .
H48 H 1.3053 0.4584 0.8767 0.033 Uiso 1 1 calc R
C49 C 1.1746(3) 0.41427(19) 0.8738(2) 0.0222(7) Uani 1 1 d .
H49 H 1.1952 0.3661 0.8791 0.027 Uiso 1 1 calc R
C50 C 1.0209(2) 0.32415(18) 0.96951(19) 0.0188(7) Uani 1 1 d .
C51 C 1.0850(3) 0.3571(2) 1.0187(2) 0.0261(8) Uani 1 1 d .
H51 H 1.1235 0.3947 1.0028 0.031 Uiso 1 1 calc R
C52 C 1.0935(3) 0.3355(2) 1.0910(2) 0.0335(9) Uani 1 1 d .
H52 H 1.1383 0.3580 1.1241 0.040 Uiso 1 1 calc R
C53 C 1.0373(3) 0.2817(2) 1.1150(2) 0.0322(9) Uani 1 1 d .
H53 H 1.0426 0.2677 1.1647 0.039 Uiso 1 1 calc R
C54 C 0.9727(3) 0.2480(2) 1.0664(2) 0.0301(8) Uani 1 1 d .
H54 H 0.9340 0.2106 1.0825 0.036 Uiso 1 1 calc R
C55 C 0.9653(3) 0.2693(2) 0.9945(2) 0.0281(8) Uani 1 1 d .
H55 H 0.9212 0.2460 0.9613 0.034 Uiso 1 1 calc R
B1 B 0.4158(4) 0.2862(3) 0.8128(4) 0.0468(13) Uani 1 1 d .
F1 F 0.3458(3) 0.3229(2) 0.8361(4) 0.123(2) Uani 1 1 d .
F2 F 0.4305(4) 0.2272(3) 0.8551(5) 0.140(3) Uani 1 1 d .
F3 F 0.3960(8) 0.2677(6) 0.7462(4) 0.225(5) Uani 1 1 d .
F4 F 0.4972(2) 0.3247(3) 0.8159(3) 0.1045(18) Uani 1 1 d .
C56 C 0.7263(4) 0.0940(3) 1.0128(3) 0.0515(13) Uani 1 1 d .
H56 H 0.7486 0.0620 1.0533 0.062 Uiso 1 1 calc R
H56A H 0.7166 0.1422 1.0334 0.062 Uiso 1 1 calc R
Cl1 Cl 0.61948(10) 0.06225(8) 0.97490(8) 0.0575(4) Uani 1 1 d .
Cl2 Cl 0.81373(10) 0.09933(9) 0.95026(7) 0.0586(4) Uani 1 1 d .

loop_
_atom_site_aniso_label
_atom_site_aniso_U_11
_atom_site_aniso_U_22
_atom_site_aniso_U_33
_atom_site_aniso_U_23
_atom_site_aniso_U_13
_atom_site_aniso_U_12
Rh1 0.01155(13) 0.01217(12) 0.01633(14) -0.00093(9) 0.00074(9) 0.00016(8)
C1 0.0202(17) 0.0202(16) 0.034(2) 0.0005(14) 0.0030(15) -0.0017(13)
O1 0.0221(15) 0.0427(18) 0.084(3) 0.0137(18) -0.0079(16) 0.0080(13)
Si1 0.0126(4) 0.0155(4) 0.0162(4) -0.0010(3) 0.0009(3) -0.0003(3)
P1 0.0155(4) 0.0139(4) 0.0171(4) -0.0016(3) 0.0015(3) -0.0008(3)
C2 0.0154(15) 0.0240(16) 0.0111(14) 0.0021(12) -0.0016(12) -0.0016(12)
C3 0.0167(16) 0.0309(18) 0.0218(17) -0.0004(14) 0.0027(13) -0.0020(14)
C4 0.0175(17) 0.040(2) 0.029(2) 0.0023(16) 0.0019(15) -0.0104(15)
C5 0.0266(19) 0.0305(19) 0.029(2) 0.0022(15) 0.0013(16) -0.0141(15)
C6 0.0249(18) 0.0228(17) 0.0262(19) -0.0023(14) 0.0030(15) -0.0062(14)
C7 0.0201(16) 0.0192(15) 0.0175(16) -0.0002(12) 0.0060(13) -0.0036(12)
C8 0.0196(16) 0.0143(15) 0.0265(18) 0.0007(13) 0.0030(14) -0.0006(12)
C9 0.0281(19) 0.0192(16) 0.0265(19) 0.0034(14) 0.0007(15) -0.0013(14)
C10 0.037(2) 0.0283(19) 0.026(2) 0.0052(15) -0.0072(17) -0.0038(16)
C11 0.042(2) 0.0201(18) 0.052(3) 0.0117(18) -0.005(2) -0.0020(16)
C12 0.038(2) 0.0166(17) 0.048(3) 0.0001(16) -0.0038(19) -0.0009(15)
C13 0.031(2) 0.0186(17) 0.031(2) -0.0018(15) -0.0049(16) -0.0035(14)
C14 0.0213(16) 0.0179(15) 0.0180(16) -0.0044(12) 0.0025(13) -0.0056(12)
C15 0.0233(18) 0.0245(17) 0.0263(19) -0.0016(14) 0.0065(15) -0.0025(14)
C16 0.035(2) 0.035(2) 0.0175(18) -0.0043(15) -0.0044(16) -0.0103(16)
C17 0.044(2) 0.035(2) 0.0184(18) -0.0097(15) 0.0057(17) -0.0094(18)
C18 0.038(2) 0.0260(19) 0.034(2) -0.0110(16) 0.0156(18) -0.0014(16)
C19 0.0247(18) 0.0227(17) 0.0254(19) -0.0042(14) 0.0041(15) -0.0002(14)
P2 0.0144(4) 0.0163(4) 0.0192(4) 0.0011(3) 0.0038(3) 0.0002(3)
C20 0.0196(16) 0.0195(16) 0.0226(17) 0.0023(13) 0.0016(14) -0.0015(13)
C21 0.0187(18) 0.043(2) 0.035(2) 0.0141(18) 0.0004(16) -0.0010(16)
C22 0.027(2) 0.067(3) 0.040(3) 0.020(2) -0.0046(19) -0.004(2)
C23 0.036(2) 0.064(3) 0.029(2) 0.022(2) -0.0048(19) -0.003(2)
C24 0.028(2) 0.041(2) 0.0226(19) 0.0111(16) -0.0022(16) -0.0029(16)
C25 0.0177(16) 0.0241(16) 0.0198(17) 0.0016(13) -0.0023(13) -0.0005(13)
C26 0.0259(18) 0.0155(15) 0.0297(19) 0.0014(13) 0.0128(15) -0.0009(13)
C27 0.036(2) 0.0250(18) 0.027(2) -0.0024(15) 0.0099(17) -0.0061(15)
C28 0.060(3) 0.034(2) 0.034(2) -0.0105(18) 0.025(2) -0.011(2)
C29 0.053(3) 0.028(2) 0.056(3) -0.009(2) 0.036(3) -0.0022(19)
C30 0.032(2) 0.0225(18) 0.058(3) 0.0015(18) 0.020(2) 0.0059(16)
C31 0.029(2) 0.0203(17) 0.037(2) 0.0020(15) 0.0102(17) 0.0046(14)
C32 0.0219(17) 0.0177(15) 0.0214(17) -0.0001(13) 0.0084(14) -0.0029(13)
C33 0.032(2) 0.0219(17) 0.033(2) 0.0011(15) 0.0098(17) 0.0021(15)
C34 0.059(3) 0.0184(17) 0.037(2) 0.0006(16) 0.013(2) 0.0001(18)
C35 0.060(3) 0.031(2) 0.033(2) -0.0069(17) 0.016(2) -0.022(2)
C36 0.034(2) 0.041(2) 0.036(2) -0.0113(18) 0.0101(19) -0.0169(18)
C37 0.0245(19) 0.0270(18) 0.029(2) -0.0044(15) 0.0037(15) -0.0025(14)
P3 0.0132(4) 0.0142(4) 0.0185(4) -0.0024(3) -0.0010(3) 0.0003(3)
C38 0.0149(15) 0.0175(15) 0.0178(16) 0.0011(12) -0.0002(12) 0.0014(12)
C39 0.0174(16) 0.0269(17) 0.0225(18) 0.0001(14) 0.0001(13) 0.0046(13)
C40 0.0197(17) 0.0247(17) 0.0285(19) 0.0006(14) 0.0061(14) 0.0089(13)
C41 0.0274(19) 0.0226(17) 0.0252(19) -0.0055(14) 0.0073(15) 0.0049(14)
C42 0.0222(17) 0.0212(16) 0.0260(19) -0.0039(14) 0.0009(14) 0.0027(13)
C43 0.0160(15) 0.0151(14) 0.0235(17) 0.0007(12) 0.0042(13) 0.0003(12)
C44 0.0186(16) 0.0163(15) 0.0187(16) -0.0027(12) -0.0008(13) -0.0014(12)
C45 0.0211(17) 0.0193(16) 0.037(2) -0.0009(14) 0.0025(16) 0.0019(13)
C46 0.031(2) 0.0163(16) 0.052(3) -0.0008(16) 0.0062(19) -0.0009(14)
C47 0.032(2) 0.0229(18) 0.040(2) -0.0067(16) 0.0089(18) -0.0104(15)
C48 0.0191(17) 0.0291(19) 0.036(2) -0.0053(16) 0.0046(15) -0.0041(14)
C49 0.0200(17) 0.0206(16) 0.0259(19) -0.0025(13) 0.0002(14) 0.0004(13)
C50 0.0166(15) 0.0195(15) 0.0204(17) -0.0033(13) 0.0003(13) 0.0044(12)
C51 0.0236(18) 0.0319(19) 0.0225(18) -0.0035(15) -0.0013(15) -0.0027(15)
C52 0.026(2) 0.050(2) 0.023(2) -0.0027(17) -0.0064(16) 0.0028(18)
C53 0.034(2) 0.040(2) 0.0213(19) 0.0020(16) -0.0034(16) 0.0114(17)
C54 0.038(2) 0.0245(18) 0.028(2) 0.0037(15) 0.0050(17) 0.0034(16)
C55 0.034(2) 0.0215(17) 0.029(2) -0.0016(14) 0.0034(16) -0.0026(15)
B1 0.034(3) 0.055(3) 0.052(3) 0.002(3) 0.005(2) 0.013(2)
F1 0.060(3) 0.072(3) 0.245(7) -0.020(3) 0.067(3) 0.016(2)
F2 0.093(4) 0.077(3) 0.251(8) 0.073(4) 0.027(4) 0.011(3)
F3 0.249(10) 0.346(13) 0.082(5) -0.096(6) 0.027(5) -0.080(9)
F4 0.0356(19) 0.121(4) 0.155(5) 0.075(3) -0.002(2) -0.010(2)
C56 0.055(3) 0.057(3) 0.044(3) -0.017(2) 0.016(2) -0.006(2)
Cl1 0.0552(8) 0.0592(8) 0.0603(8) -0.0226(7) 0.0197(7) -0.0190(6)
Cl2 0.0477(7) 0.0945(11) 0.0345(6) 0.0047(6) 0.0086(5) -0.0111(7)

loop_
_atom_type_symbol
_atom_type_description
_atom_type_scat_dispersion_real
_atom_type_scat_dispersion_imag
_atom_type_scat_source
C C 0.0033 0.0016 'International Tables Vol C Tables 4.2.6.8 and 6.1.1.4'
H H 0.0000 0.0000 'International Tables Vol C Tables 4.2.6.8 and 6.1.1.4'
B B 0.0013 0.0007 'International Tables Vol C Tables 4.2.6.8 and 6.1.1.4'
O O 0.0106 0.0060 'International Tables Vol C Tables 4.2.6.8 and 6.1.1.4'
F F 0.0171 0.0103 'International Tables Vol C Tables 4.2.6.8 and 6.1.1.4'
Si Si 0.0817 0.0704 'International Tables Vol C Tables 4.2.6.8 and 6.1.1.4'
P P 0.1023 0.0942 'International Tables Vol C Tables 4.2.6.8 and 6.1.1.4'
Rh Rh -1.1178 0.9187 'International Tables Vol C Tables 4.2.6.8 and 6.1.1.4'
Cl Cl 0.1484 0.1585 'International Tables Vol C Tables 4.2.6.8 and 6.1.1.4'

loop_
_geom_angle_atom_site_label_1
_geom_angle_atom_site_label_2
_geom_angle_atom_site_label_3
_geom_angle
C1 Rh1 P3 95.55(11)
C1 Rh1 Si1 173.61(11)
P3 Rh1 Si1 83.72(3)
C1 Rh1 P1 96.06(11)
P3 Rh1 P1 149.54(3)
Si1 Rh1 P1 81.65(3)
C1 Rh1 P2 102.38(11)
P3 Rh1 P2 104.34(3)
Si1 Rh1 P2 83.93(3)
P1 Rh1 P2 100.50(3)
C1 Rh1 H1RH 90.2(18)
P3 Rh1 H1RH 74.5(18)
Si1 Rh1 H1RH 83.5(18)
P1 Rh1 H1RH 77.4(18)
P2 Rh1 H1RH 167.5(18)
O1 C1 Rh1 171.9(4)
C20 Si1 C2 107.70(15)
C20 Si1 C38 109.97(15)
C2 Si1 C38 113.13(15)
C20 Si1 Rh1 108.22(11)
C2 Si1 Rh1 107.85(11)
C38 Si1 Rh1 109.83(11)
C14 P1 C7 103.15(16)
C14 P1 C8 105.28(16)
C7 P1 C8 103.21(16)
C14 P1 Rh1 120.15(11)
C7 P1 Rh1 109.05(11)
C8 P1 Rh1 114.21(12)
C3 C2 C7 117.9(3)
C3 C2 Si1 126.8(3)
C7 C2 Si1 115.1(2)
C4 C3 C2 120.9(4)
C4 C3 H3 119.5
C2 C3 H3 119.5
C5 C4 C3 119.8(3)
C5 C4 H4 120.1
C3 C4 H4 120.1
C6 C5 C4 120.6(3)
C6 C5 H5 119.7
C4 C5 H5 119.7
C5 C6 C7 119.7(4)
C5 C6 H6 120.1
C7 C6 H6 120.1
C6 C7 C2 121.0(3)
C6 C7 P1 121.7(3)
C2 C7 P1 117.3(2)
C9 C8 C13 119.0(3)
C9 C8 P1 119.9(3)
C13 C8 P1 120.7(3)
C8 C9 C10 120.6(3)
C8 C9 H9 119.7
C10 C9 H9 119.7
C11 C10 C9 120.4(4)
C11 C10 H10 119.8
C9 C10 H10 119.8
C10 C11 C12 119.4(4)
C10 C11 H11 120.3
C12 C11 H11 120.3
C13 C12 C11 120.3(4)
C13 C12 H12 119.9
C11 C12 H12 119.9
C12 C13 C8 120.3(4)
C12 C13 H13 119.9
C8 C13 H13 119.9
C15 C14 C19 119.0(3)
C15 C14 P1 119.8(3)
C19 C14 P1 121.0(3)
C14 C15 C16 120.7(4)
C14 C15 H15 119.7
C16 C15 H15 119.7
C17 C16 C15 119.7(4)
C17 C16 H16 120.1
C15 C16 H16 120.1
C18 C17 C16 119.9(4)
C18 C17 H17 120.0
C16 C17 H17 120.0
C19 C18 C17 120.3(4)
C19 C18 H18 119.9
C17 C18 H18 119.9
C18 C19 C14 120.3(4)
C18 C19 H19 119.8
C14 C19 H19 119.8
C25 P2 C32 103.53(17)
C25 P2 C26 108.10(18)
C32 P2 C26 100.40(15)
C25 P2 Rh1 108.85(12)
C32 P2 Rh1 120.08(12)
C26 P2 Rh1 114.80(12)
C25 C20 C21 118.2(3)
C25 C20 Si1 120.0(3)
C21 C20 Si1 121.8(3)
C22 C21 C20 120.9(4)
C22 C21 H21 119.5
C20 C21 H21 119.5
C21 C22 C23 120.6(4)
C21 C22 H22 119.7
C23 C22 H22 119.7
C22 C23 C24 120.3(4)
C22 C23 H23 119.9
C24 C23 H23 119.9
C23 C24 C25 119.9(4)
C23 C24 H24 120.1
C25 C24 H24 120.1
C20 C25 C24 120.1(3)
C20 C25 P2 117.2(3)
C24 C25 P2 122.7(3)
C27 C26 C31 119.5(4)
C27 C26 P2 124.4(3)
C31 C26 P2 116.0(3)
C26 C27 C28 120.0(4)
C26 C27 H27 120.0
C28 C27 H27 120.0
C29 C28 C27 120.6(5)
C29 C28 H28 119.7
C27 C28 H28 119.7
C28 C29 C30 120.1(4)
C28 C29 H29 119.9
C30 C29 H29 119.9
C31 C30 C29 120.4(4)
C31 C30 H30 119.8
C29 C30 H30 119.8
C30 C31 C26 119.2(4)
C30 C31 H31 120.4
C26 C31 H31 120.4
C33 C32 C37 118.9(3)
C33 C32 P2 121.6(3)
C37 C32 P2 119.5(3)
C32 C33 C34 120.1(4)
C32 C33 H33 119.9
C34 C33 H33 119.9
C35 C34 C33 120.4(4)
C35 C34 H34 119.8
C33 C34 H34 119.8
C36 C35 C34 119.7(4)
C36 C35 H35 120.1
C34 C35 H35 120.1
C35 C36 C37 120.8(4)
C35 C36 H36 119.6
C37 C36 H36 119.6
C36 C37 C32 120.0(4)
C36 C37 H37 120.0
C32 C37 H37 120.0
C44 P3 C43 106.99(15)
C44 P3 C50 103.29(16)
C43 P3 C50 100.80(16)
C44 P3 Rh1 119.10(11)
C43 P3 Rh1 111.43(12)
C50 P3 Rh1 113.38(11)
C43 C38 C39 118.5(3)
C43 C38 Si1 117.0(2)
C39 C38 Si1 124.5(3)
C40 C39 C38 120.4(3)
C40 C39 H39 119.8
C38 C39 H39 119.8
C41 C40 C39 120.5(3)
C41 C40 H40 119.8
C39 C40 H40 119.8
C40 C41 C42 120.3(3)
C40 C41 H41 119.8
C42 C41 H41 119.8
C41 C42 C43 119.2(3)
C41 C42 H42 120.4
C43 C42 H42 120.4
C38 C43 C42 121.1(3)
C38 C43 P3 117.8(2)
C42 C43 P3 121.0(3)
C45 C44 C49 119.5(3)
C45 C44 P3 123.1(3)
C49 C44 P3 117.5(3)
C44 C45 C46 119.3(3)
C44 C45 H45 120.3
C46 C45 H45 120.3
C47 C46 C45 120.6(4)
C47 C46 H46 119.7
C45 C46 H46 119.7
C48 C47 C46 120.0(4)
C48 C47 H47 120.0
C46 C47 H47 120.0
C47 C48 C49 120.3(4)
C47 C48 H48 119.8
C49 C48 H48 119.8
C48 C49 C44 120.2(3)
C48 C49 H49 119.9
C44 C49 H49 119.9
C51 C50 C55 118.3(4)
C51 C50 P3 123.2(3)
C55 C50 P3 118.2(3)
C50 C51 C52 120.6(4)
C50 C51 H51 119.7
C52 C51 H51 119.7
C53 C52 C51 120.4(4)
C53 C52 H52 119.8
C51 C52 H52 119.8
C52 C53 C54 119.8(4)
C52 C53 H53 120.1
C54 C53 H53 120.1
C55 C54 C53 119.5(4)
C55 C54 H54 120.3
C53 C54 H54 120.3
C54 C55 C50 121.4(4)
C54 C55 H55 119.3
C50 C55 H55 119.3
F3 B1 F1 109.4(8)
F3 B1 F2 110.1(8)
F1 B1 F2 109.2(6)
F3 B1 F4 108.1(7)
F1 B1 F4 112.1(6)
F2 B1 F4 107.9(5)
Cl1 C56 Cl2 113.4(3)
Cl1 C56 H56 108.9
Cl2 C56 H56 108.9
Cl1 C56 H56A 108.9
Cl2 C56 H56A 108.9
H56 C56 H56A 107.7

loop_
_geom_bond_atom_site_label_1
_geom_bond_atom_site_label_2
_geom_bond_distance
Rh1 C1 1.995(4)
Rh1 P3 2.3247(9)
Rh1 Si1 2.3306(10)
Rh1 P1 2.3339(9)
Rh1 P2 2.4069(10)
Rh1 H1RH 1.62(5)
C1 O1 1.120(5)
Si1 C20 1.870(4)
Si1 C2 1.874(3)
Si1 C38 1.884(3)
P1 C14 1.819(4)
P1 C7 1.832(4)
P1 C8 1.840(4)
C2 C3 1.400(5)
C2 C7 1.408(5)
C3 C4 1.395(5)
C3 H3 0.9500
C4 C5 1.388(6)
C4 H4 0.9500
C5 C6 1.380(5)
C5 H5 0.9500
C6 C7 1.396(5)
C6 H6 0.9500
C8 C9 1.382(5)
C8 C13 1.401(5)
C9 C10 1.391(5)
C9 H9 0.9500
C10 C11 1.378(6)
C10 H10 0.9500
C11 C12 1.394(7)
C11 H11 0.9500
C12 C13 1.382(6)
C12 H12 0.9500
C13 H13 0.9500
C14 C15 1.385(5)
C14 C19 1.398(5)
C15 C16 1.390(5)
C15 H15 0.9500
C16 C17 1.387(6)
C16 H16 0.9500
C17 C18 1.384(7)
C17 H17 0.9500
C18 C19 1.381(6)
C18 H18 0.9500
C19 H19 0.9500
P2 C25 1.827(4)
P2 C32 1.841(3)
P2 C26 1.844(4)
C20 C25 1.398(5)
C20 C21 1.420(5)
C21 C22 1.366(6)
C21 H21 0.9500
C22 C23 1.376(7)
C22 H22 0.9500
C23 C24 1.390(6)
C23 H23 0.9500
C24 C25 1.403(5)
C24 H24 0.9500
C26 C27 1.391(6)
C26 C31 1.419(6)
C27 C28 1.397(6)
C27 H27 0.9500
C28 C29 1.373(8)
C28 H28 0.9500
C29 C30 1.397(8)
C29 H29 0.9500
C30 C31 1.393(6)
C30 H30 0.9500
C31 H31 0.9500
C32 C33 1.392(5)
C32 C37 1.399(5)
C33 C34 1.395(6)
C33 H33 0.9500
C34 C35 1.377(7)
C34 H34 0.9500
C35 C36 1.377(7)
C35 H35 0.9500
C36 C37 1.387(5)
C36 H36 0.9500
C37 H37 0.9500
P3 C44 1.819(3)
P3 C43 1.829(3)
P3 C50 1.844(4)
C38 C43 1.396(5)
C38 C39 1.410(5)
C39 C40 1.388(5)
C39 H39 0.9500
C40 C41 1.385(6)
C40 H40 0.9500
C41 C42 1.392(5)
C41 H41 0.9500
C42 C43 1.402(5)
C42 H42 0.9500
C44 C45 1.391(5)
C44 C49 1.396(5)
C45 C46 1.400(5)
C45 H45 0.9500
C46 C47 1.377(6)
C46 H46 0.9500
C47 C48 1.376(6)
C47 H47 0.9500
C48 C49 1.385(5)
C48 H48 0.9500
C49 H49 0.9500
C50 C51 1.384(5)
C50 C55 1.392(5)
C51 C52 1.389(6)
C51 H51 0.9500
C52 C53 1.375(6)
C52 H52 0.9500
C53 C54 1.389(6)
C53 H53 0.9500
C54 C55 1.381(6)
C54 H54 0.9500
C55 H55 0.9500
B1 F3 1.288(9)
B1 F1 1.306(7)
B1 F2 1.358(8)
B1 F4 1.361(7)
C56 Cl1 1.732(6)
C56 Cl2 1.756(5)
C56 H56 0.9900
C56 H56A 0.9900

loop_
_geom_torsion_atom_site_label_1
_geom_torsion_atom_site_label_2
_geom_torsion_atom_site_label_3
_geom_torsion_atom_site_label_4
_geom_torsion
P3 Rh1 C1 O1 89(3)
Si1 Rh1 C1 O1 6(4)
P1 Rh1 C1 O1 -63(3)
P2 Rh1 C1 O1 -165(3)
C1 Rh1 Si1 C20 -159.5(10)
P3 Rh1 Si1 C20 116.65(12)
P1 Rh1 Si1 C20 -90.14(12)
P2 Rh1 Si1 C20 11.44(12)
C1 Rh1 Si1 C2 -43.3(10)
P3 Rh1 Si1 C2 -127.10(11)
P1 Rh1 Si1 C2 26.10(11)
P2 Rh1 Si1 C2 127.69(11)
C1 Rh1 Si1 C38 80.4(10)
P3 Rh1 Si1 C38 -3.40(11)
P1 Rh1 Si1 C38 149.80(12)
P2 Rh1 Si1 C38 -108.61(11)
C1 Rh1 P1 C14 -91.24(18)
P3 Rh1 P1 C14 156.89(14)
Si1 Rh1 P1 C14 94.78(14)
P2 Rh1 P1 C14 12.59(14)
C1 Rh1 P1 C7 150.15(17)
P3 Rh1 P1 C7 38.28(14)
Si1 Rh1 P1 C7 -23.84(12)
P2 Rh1 P1 C7 -106.02(12)
C1 Rh1 P1 C8 35.30(17)
P3 Rh1 P1 C8 -76.57(14)
Si1 Rh1 P1 C8 -138.69(13)
P2 Rh1 P1 C8 139.13(13)
C20 Si1 C2 C3 -84.2(3)
C38 Si1 C2 C3 37.5(3)
Rh1 Si1 C2 C3 159.2(3)
C20 Si1 C2 C7 91.2(3)
C38 Si1 C2 C7 -147.1(2)
Rh1 Si1 C2 C7 -25.4(3)
C7 C2 C3 C4 -1.2(5)
Si1 C2 C3 C4 174.1(3)
C2 C3 C4 C5 0.3(6)
C3 C4 C5 C6 0.3(6)
C4 C5 C6 C7 0.1(6)
C5 C6 C7 C2 -1.0(6)
C5 C6 C7 P1 178.8(3)
C3 C2 C7 C6 1.6(5)
Si1 C2 C7 C6 -174.3(3)
C3 C2 C7 P1 -178.3(3)
Si1 C2 C7 P1 5.9(4)
C14 P1 C7 C6 67.6(3)
C8 P1 C7 C6 -41.8(3)
Rh1 P1 C7 C6 -163.6(3)
C14 P1 C7 C2 -112.6(3)
C8 P1 C7 C2 138.0(3)
Rh1 P1 C7 C2 16.2(3)
C14 P1 C8 C9 159.8(3)
C7 P1 C8 C9 -92.4(3)
Rh1 P1 C8 C9 25.9(3)
C14 P1 C8 C13 -27.8(3)
C7 P1 C8 C13 80.1(3)
Rh1 P1 C8 C13 -161.7(3)
C13 C8 C9 C10 -0.2(6)
P1 C8 C9 C10 172.4(3)
C8 C9 C10 C11 -0.6(6)
C9 C10 C11 C12 1.1(7)
C10 C11 C12 C13 -0.7(7)
C11 C12 C13 C8 -0.1(7)
C9 C8 C13 C12 0.5(6)
P1 C8 C13 C12 -172.0(3)
C7 P1 C14 C15 33.9(3)
C8 P1 C14 C15 141.8(3)
Rh1 P1 C14 C15 -87.7(3)
C7 P1 C14 C19 -150.9(3)
C8 P1 C14 C19 -43.0(3)
Rh1 P1 C14 C19 87.5(3)
C19 C14 C15 C16 0.6(5)
P1 C14 C15 C16 175.9(3)
C14 C15 C16 C17 0.9(6)
C15 C16 C17 C18 -1.4(6)
C16 C17 C18 C19 0.4(6)
C17 C18 C19 C14 1.1(6)
C15 C14 C19 C18 -1.6(5)
P1 C14 C19 C18 -176.8(3)
C1 Rh1 P2 C25 167.75(16)
P3 Rh1 P2 C25 -93.13(13)
Si1 Rh1 P2 C25 -11.22(12)
P1 Rh1 P2 C25 69.09(13)
C1 Rh1 P2 C32 -73.35(17)
P3 Rh1 P2 C32 25.77(14)
Si1 Rh1 P2 C32 107.67(13)
P1 Rh1 P2 C32 -172.01(13)
C1 Rh1 P2 C26 46.47(18)
P3 Rh1 P2 C26 145.58(14)
Si1 Rh1 P2 C26 -132.51(14)
P1 Rh1 P2 C26 -52.20(14)
C2 Si1 C20 C25 -127.1(3)
C38 Si1 C20 C25 109.2(3)
Rh1 Si1 C20 C25 -10.8(3)
C2 Si1 C20 C21 53.1(4)
C38 Si1 C20 C21 -70.6(3)
Rh1 Si1 C20 C21 169.4(3)
C25 C20 C21 C22 0.2(6)
Si1 C20 C21 C22 -179.9(4)
C20 C21 C22 C23 -2.0(8)
C21 C22 C23 C24 1.2(9)
C22 C23 C24 C25 1.3(8)
C21 C20 C25 C24 2.2(5)
Si1 C20 C25 C24 -177.6(3)
C21 C20 C25 P2 -178.8(3)
Si1 C20 C25 P2 1.3(4)
C23 C24 C25 C20 -3.0(6)
C23 C24 C25 P2 178.1(4)
C32 P2 C25 C20 -120.4(3)
C26 P2 C25 C20 133.7(3)
Rh1 P2 C25 C20 8.4(3)
C32 P2 C25 C24 58.5(4)
C26 P2 C25 C24 -47.3(4)
Rh1 P2 C25 C24 -172.6(3)
C25 P2 C26 C27 7.7(4)
C32 P2 C26 C27 -100.3(3)
Rh1 P2 C26 C27 129.4(3)
C25 P2 C26 C31 -175.4(3)
C32 P2 C26 C31 76.6(3)
Rh1 P2 C26 C31 -53.7(3)
C31 C26 C27 C28 -2.6(5)
P2 C26 C27 C28 174.2(3)
C26 C27 C28 C29 0.6(6)
C27 C28 C29 C30 1.0(7)
C28 C29 C30 C31 -0.8(6)
C29 C30 C31 C26 -1.1(6)
C27 C26 C31 C30 2.8(5)
P2 C26 C31 C30 -174.3(3)
C25 P2 C32 C33 7.8(3)
C26 P2 C32 C33 119.5(3)
Rh1 P2 C32 C33 -113.7(3)
C25 P2 C32 C37 -170.5(3)
C26 P2 C32 C37 -58.9(3)
Rh1 P2 C32 C37 67.9(3)
C37 C32 C33 C34 2.4(6)
P2 C32 C33 C34 -176.0(3)
C32 C33 C34 C35 -0.9(6)
C33 C34 C35 C36 -0.7(7)
C34 C35 C36 C37 0.8(7)
C35 C36 C37 C32 0.7(6)
C33 C32 C37 C36 -2.3(6)
P2 C32 C37 C36 176.1(3)
C1 Rh1 P3 C44 64.28(17)
Si1 Rh1 P3 C44 -122.11(13)
P1 Rh1 P3 C44 176.28(13)
P2 Rh1 P3 C44 -40.04(13)
C1 Rh1 P3 C43 -170.43(16)
Si1 Rh1 P3 C43 3.18(12)
P1 Rh1 P3 C43 -58.43(14)
P2 Rh1 P3 C43 85.25(12)
C1 Rh1 P3 C50 -57.53(16)
Si1 Rh1 P3 C50 116.08(12)
P1 Rh1 P3 C50 54.47(14)
P2 Rh1 P3 C50 -161.85(12)
C20 Si1 C38 C43 -115.7(3)
C2 Si1 C38 C43 123.8(3)
Rh1 Si1 C38 C43 3.3(3)
C20 Si1 C38 C39 65.8(3)
C2 Si1 C38 C39 -54.7(3)
Rh1 Si1 C38 C39 -175.2(3)
C43 C38 C39 C40 -0.8(5)
Si1 C38 C39 C40 177.7(3)
C38 C39 C40 C41 -0.2(6)
C39 C40 C41 C42 -0.1(6)
C40 C41 C42 C43 1.3(6)
C39 C38 C43 C42 2.0(5)
Si1 C38 C43 C42 -176.6(3)
C39 C38 C43 P3 177.9(3)
Si1 C38 C43 P3 -0.7(4)
C41 C42 C43 C38 -2.3(5)
C41 C42 C43 P3 -178.1(3)
C44 P3 C43 C38 129.5(3)
C50 P3 C43 C38 -122.8(3)
Rh1 P3 C43 C38 -2.2(3)
C44 P3 C43 C42 -54.6(3)
C50 P3 C43 C42 53.0(3)
Rh1 P3 C43 C42 173.6(3)
C43 P3 C44 C45 -9.7(4)
C50 P3 C44 C45 -115.6(3)
Rh1 P3 C44 C45 117.7(3)
C43 P3 C44 C49 171.5(3)
C50 P3 C44 C49 65.7(3)
Rh1 P3 C44 C49 -61.1(3)
C49 C44 C45 C46 -3.2(6)
P3 C44 C45 C46 178.1(3)
C44 C45 C46 C47 0.8(7)
C45 C46 C47 C48 1.4(7)
C46 C47 C48 C49 -1.1(7)
C47 C48 C49 C44 -1.4(6)
C45 C44 C49 C48 3.6(6)
P3 C44 C49 C48 -177.6(3)
C44 P3 C50 C51 2.3(3)
C43 P3 C50 C51 -108.3(3)
Rh1 P3 C50 C51 132.5(3)
C44 P3 C50 C55 176.0(3)
C43 P3 C50 C55 65.5(3)
Rh1 P3 C50 C55 -53.7(3)
C55 C50 C51 C52 0.2(5)
P3 C50 C51 C52 173.9(3)
C50 C51 C52 C53 -0.9(6)
C51 C52 C53 C54 1.0(6)
C52 C53 C54 C55 -0.5(6)
C53 C54 C55 C50 -0.3(6)
C51 C50 C55 C54 0.4(6)
P3 C50 C55 C54 -173.6(3)
